data_7242645
loop_
_publ_author_name
'Appavoo, Divambal'
'Spencer, Lara C.'
'Guzei, Ilia A.'
'G\'omez-Garc\'ia, Carlos J.'
'van Wyk, Juanita L.'
'Darkwa, James'

_publ_section_title
;
 Ring opening polymerization of d,l-lactide and \e-caprolactone catalysed
 by (pyrazol-1-yl)copper(ii) carboxylate complexes
;
_journal_issue 22
_journal_name_full 'RSC Advances'
_journal_page_first 13475
_journal_page_last 13485
_journal_paper_doi 10.1039/D1RA00339A
_journal_volume 11
_journal_year 2021
_chemical_formula_moiety 'C64 H64 Cu2 N8 O12, 7.074(H2 O)'
_chemical_formula_sum 'C64 H78.15 Cu2 N8 O19.07'
_chemical_formula_weight 1391.77
_space_group_crystal_system monoclinic
_space_group_IT_number 14
_space_group_name_Hall '-P 2yn'
_space_group_name_H-M_alt 'P 1 21/n 1'
_atom_sites_solution_hydrogens mixed
_atom_sites_solution_primary direct
_audit_creation_date 2020-12-07
_audit_creation_method
;
Olex2 1.3
(compiled 2020.11.12 svn.r5f609507 for OlexSys, GUI svn.r6226)
;
_audit_update_record
;
2020-12-17 deposited with the CCDC.	2021-03-24 downloaded from the CCDC.
;
_cell_angle_alpha 90
_cell_angle_beta 101.485(2)
_cell_angle_gamma 90
_cell_formula_units_Z 2
_cell_length_a 9.7157(3)
_cell_length_b 21.1150(6)
_cell_length_c 17.2695(5)
_cell_measurement_reflns_used 8793
_cell_measurement_temperature 100(1)
_cell_measurement_theta_max 29.3689
_cell_measurement_theta_min 2.8809
_cell_volume 3471.85(18)
_computing_cell_refinement 'SAINT Ver. 7.24A (Bruker-AXS, 2007)'
_computing_data_collection 'APEX2 Ver. 2.1-4 (Bruker-AXS, 2009)'
_computing_data_reduction 'SAINT Ver. 7.24A'
_computing_molecular_graphics 'Olex2 1.3 (Dolomanov et al., 2009)'
_computing_publication_material 'Olex2 1.3 (Dolomanov et al., 2009)'
_computing_structure_refinement 'SHELXL 2018/3 (Sheldrick, 2015)'
_computing_structure_solution 'SHELXS  (Sheldrick, 2008)'
_diffrn_ambient_temperature 100.15
_diffrn_measured_fraction_theta_full 0.997
_diffrn_measured_fraction_theta_max 0.998
_diffrn_measurement_device_type 'Bruker SMART APEX2 area detector'
_diffrn_measurement_method '0.60\% \w and 0.6\% \f scans'
_diffrn_radiation_type MoK\a
_diffrn_radiation_wavelength 0.71073
_diffrn_reflns_av_R_equivalents 0.0511
_diffrn_reflns_av_unetI/netI 0.0385
_diffrn_reflns_Laue_measured_fraction_full 0.997
_diffrn_reflns_Laue_measured_fraction_max 0.998
_diffrn_reflns_limit_h_max 13
_diffrn_reflns_limit_h_min -13
_diffrn_reflns_limit_k_max 29
_diffrn_reflns_limit_k_min -30
_diffrn_reflns_limit_l_max 24
_diffrn_reflns_limit_l_min -24
_diffrn_reflns_number 57515
_diffrn_reflns_point_group_measured_fraction_full 0.997
_diffrn_reflns_point_group_measured_fraction_max 0.998
_diffrn_reflns_theta_full 25.000
_diffrn_reflns_theta_max 30.575
_diffrn_reflns_theta_min 2.881
_exptl_absorpt_coefficient_mu 0.687
_exptl_absorpt_correction_T_max 0.9470
_exptl_absorpt_correction_T_min 0.9281
_exptl_absorpt_correction_type analytical
_exptl_absorpt_process_details
;
SADABS  (Bruker-AXS, 2007)
;
_exptl_crystal_colour green
_exptl_crystal_colour_primary green
_exptl_crystal_density_diffrn 1.331
_exptl_crystal_density_method 'not measured'
_exptl_crystal_description block
_exptl_crystal_F_000 1458
_exptl_crystal_size_max 0.11
_exptl_crystal_size_mid 0.1
_exptl_crystal_size_min 0.08
_refine_diff_density_max 0.738
_refine_diff_density_min -0.470
_refine_diff_density_rms 0.078
_refine_ls_extinction_method none
_refine_ls_goodness_of_fit_ref 1.059
_refine_ls_hydrogen_treatment mixed
_refine_ls_matrix_type full
_refine_ls_number_parameters 460
_refine_ls_number_reflns 10630
_refine_ls_number_restraints 16
_refine_ls_restrained_S_all 1.059
_refine_ls_R_factor_all 0.0657
_refine_ls_R_factor_gt 0.0457
_refine_ls_shift/su_max 0.001
_refine_ls_shift/su_mean 0.000
_refine_ls_structure_factor_coef Fsqd
_refine_ls_weighting_details 'w=1/[\s^2^(Fo^2^)+(0.0602P)^2^+2.9809P] where P=(Fo^2^+2Fc^2^)/3'
_refine_ls_weighting_scheme calc
_refine_ls_wR_factor_gt 0.1201
_refine_ls_wR_factor_ref 0.1302
_reflns_Friedel_coverage 0.000
_reflns_number_gt 8216
_reflns_number_total 10630
_reflns_threshold_expression 'I > 2\s(I)'
_cod_data_source_file d1ra00339a2.cif
_cod_data_source_block darkwa136
_cod_database_code 7242645
_shelx_shelxl_version_number 2018/3
_shelx_space_group_comment
;
The symmetry employed for this shelxl refinement is uniquely defined
by the following loop, which should always be used as a source of
symmetry information in preference to the above space-group names.
They are only intended as comments.
;
_shelx_estimated_absorpt_t_max 0.947
_shelx_estimated_absorpt_t_min 0.928
_olex2_refinement_description
;
1. Fixed Uiso
 At 1.2 times of:
  All C(H) groups, All C(H,H) groups, All C(H,H,H,H,H,H) groups
 At 1.5 times of:
  All C(H,H,H) groups, All O(H) groups, All O(H,H) groups
2. Restrained distances
 O7-H7A = O7-H7B = O8-H8B = O8-H8A = O9-H9A = O9-H9B = O10-H10A = O10-H10B
 0.9584 with sigma of 0.002
 H10A-O9 = O9-H10B
 3.355 with sigma of 0.003
 H7A-H7B = H8B-H8A = H9A-H9B = H10A-H10B
 1.515 with sigma of 0.005
 O3-H3 = O6-H6
 0.84 with sigma of 0.01
3. Others
 Sof(O10)=Sof(H10A)=Sof(H10B)=FVAR(1)
 Sof(O7)=Sof(H7A)=Sof(H7B)=FVAR(2)
 Sof(O8)=Sof(H8A)=Sof(H8B)=FVAR(3)
 Sof(O9)=Sof(H9A)=Sof(H9B)=FVAR(4)
 Sof(H32D)=Sof(H32E)=Sof(H32F)=1-FVAR(5)
 Sof(H32A)=Sof(H32B)=Sof(H32C)=FVAR(5)
4.a Secondary CH2 refined with riding coordinates:
 C20(H20A,H20B), C27(H27A,H27B)
4.b Me refined with riding coordinates:
 C15(H15A,H15B,H15C), C19(H19A,H19B,H19C), C28(H28A,H28B,H28C)
4.c Aromatic/amide H refined with riding coordinates:
 C3(H3A), C4(H4), C6(H6A), C7(H7), C10(H10), C11(H11), C13(H13), C14(H14),
 C17(H17), C22(H22), C23(H23), C24(H24), C25(H25), C30(H30)
4.d Disordered Me refined as rotating group:
 C32(H32A,H32B,H32C,H32D,H32E,H32F)
;
_olex2_submission_special_instructions 'No special instructions were received'

loop_
_space_group_symop_operation_xyz
'x, y, z'
'-x+1/2, y+1/2, -z+1/2'
'-x, -y, -z'
'x-1/2, -y-1/2, z-1/2'

loop_
_atom_site_label
_atom_site_type_symbol
_atom_site_fract_x
_atom_site_fract_y
_atom_site_fract_z
_atom_site_U_iso_or_equiv
_atom_site_adp_type
_atom_site_occupancy
_atom_site_site_symmetry_order
_atom_site_calc_flag
_atom_site_refinement_flags_posn
_atom_site_refinement_flags_adp
_atom_site_refinement_flags_occupancy
_atom_site_disorder_assembly
_atom_site_disorder_group
Cu1 Cu 0.39739(2) 0.03581(2) 0.95731(2) 0.01592(7) Uani 1 1 d . . . . .
O1 O 0.33344(16) 0.05122(8) 1.05667(9) 0.0281(3) Uani 1 1 d . . . . .
O2 O 0.51011(16) -0.00416(8) 1.12714(9) 0.0283(4) Uani 1 1 d . . . . .
O3 O 0.1244(2) 0.02008(10) 1.37820(11) 0.0397(4) Uani 1 1 d D . . . .
H3 H 0.179(3) 0.0114(18) 1.4222(12) 0.059 Uiso 1 1 d D U . . .
O4 O 0.53606(15) 0.10393(7) 0.98103(9) 0.0252(3) Uani 1 1 d . . . . .
O5 O 0.70556(16) 0.04440(8) 1.05243(12) 0.0324(4) Uani 1 1 d . . . . .
O6 O 0.99309(16) 0.31182(8) 1.11009(9) 0.0255(3) Uani 1 1 d D . . . .
H6 H 1.0739(16) 0.3002(14) 1.1340(16) 0.038 Uiso 1 1 d D U . . .
N1 N 0.23995(16) 0.08928(8) 0.87411(10) 0.0187(3) Uani 1 1 d . . . . .
N2 N 0.26058(17) 0.11136(9) 0.80266(10) 0.0207(3) Uani 1 1 d . . . . .
N3 N 0.78222(17) 0.21821(9) 0.76721(10) 0.0232(4) Uani 1 1 d . . . . .
N4 N 0.74732(18) 0.22273(9) 0.68696(11) 0.0243(4) Uani 1 1 d . . . . .
C1 C 0.3958(2) 0.02602(9) 1.11947(12) 0.0187(4) Uani 1 1 d . . . . .
C2 C 0.3307(2) 0.02954(10) 1.19010(12) 0.0214(4) Uani 1 1 d . . . . .
C3 C 0.1971(2) 0.05496(12) 1.18463(13) 0.0272(5) Uani 1 1 d . . . . .
H3A H 0.151799 0.074709 1.136897 0.033 Uiso 1 1 calc R U . . .
C4 C 0.1292(2) 0.05189(13) 1.24781(14) 0.0318(5) Uani 1 1 d . . . . .
H4 H 0.037291 0.068801 1.243111 0.038 Uiso 1 1 calc R U . . .
C5 C 0.1960(2) 0.02395(12) 1.31812(13) 0.0287(5) Uani 1 1 d . . . . .
C6 C 0.3320(3) 0.00044(13) 1.32567(13) 0.0322(5) Uani 1 1 d . . . . .
H6A H 0.378849 -0.017505 1.374243 0.039 Uiso 1 1 calc R U . . .
C7 C 0.3983(2) 0.00341(12) 1.26181(13) 0.0294(5) Uani 1 1 d . . . . .
H7 H 0.491057 -0.012567 1.266918 0.035 Uiso 1 1 calc R U . . .
C8 C 0.65497(19) 0.09655(10) 1.02455(11) 0.0190(4) Uani 1 1 d . . . . .
C9 C 0.74404(19) 0.15361(10) 1.04599(11) 0.0185(4) Uani 1 1 d . . . . .
C10 C 0.8777(2) 0.14689(10) 1.09309(13) 0.0227(4) Uani 1 1 d . . . . .
H10 H 0.911223 0.105858 1.109814 0.027 Uiso 1 1 calc R U . . .
C11 C 0.9618(2) 0.19887(11) 1.11568(13) 0.0235(4) Uani 1 1 d . . . . .
H11 H 1.052234 0.193729 1.148214 0.028 Uiso 1 1 calc R U . . .
C12 C 0.9136(2) 0.25900(10) 1.09055(11) 0.0202(4) Uani 1 1 d . . . . .
C13 C 0.7798(2) 0.26636(10) 1.04298(11) 0.0197(4) Uani 1 1 d . . . . .
H13 H 0.746747 0.307299 1.025556 0.024 Uiso 1 1 calc R U . . .
C14 C 0.6963(2) 0.21382(10) 1.02153(11) 0.0189(4) Uani 1 1 d . . . . .
H14 H 0.605266 0.218879 0.989715 0.023 Uiso 1 1 calc R U . . .
C15 C 0.0347(2) 0.05983(12) 0.93084(14) 0.0280(5) Uani 1 1 d . . . . .
H15A H -0.067541 0.058180 0.913139 0.042 Uiso 1 1 calc R U . . .
H15B H 0.070178 0.017395 0.946884 0.042 Uiso 1 1 calc R U . . .
H15C H 0.058428 0.088838 0.975820 0.042 Uiso 1 1 calc R U . . .
C16 C 0.1000(2) 0.08270(10) 0.86512(12) 0.0211(4) Uani 1 1 d . . . . .
C17 C 0.0336(2) 0.10060(11) 0.78903(13) 0.0248(4) Uani 1 1 d . . . . .
H17 H -0.064498 0.100088 0.767888 0.030 Uiso 1 1 calc R U . . .
C18 C 0.1381(2) 0.11914(11) 0.75071(12) 0.0247(4) Uani 1 1 d . . . . .
C19 C 0.1314(3) 0.14417(14) 0.66940(14) 0.0348(5) Uani 1 1 d . . . . .
H19A H 0.033231 0.146078 0.641531 0.052 Uiso 1 1 calc R U . . .
H19B H 0.172306 0.186744 0.672472 0.052 Uiso 1 1 calc R U . . .
H19C H 0.184274 0.116158 0.640715 0.052 Uiso 1 1 calc R U . . .
C20 C 0.3995(2) 0.13289(10) 0.79467(12) 0.0219(4) Uani 1 1 d . . . . .
H20A H 0.408781 0.127613 0.738975 0.026 Uiso 1 1 calc R U . . .
H20B H 0.471065 0.105653 0.827611 0.026 Uiso 1 1 calc R U . . .
C21 C 0.4295(2) 0.20129(10) 0.81857(12) 0.0205(4) Uani 1 1 d . . . . .
C22 C 0.3253(2) 0.23986(11) 0.83809(14) 0.0274(5) Uani 1 1 d . . . . .
H22 H 0.234502 0.222724 0.836955 0.033 Uiso 1 1 calc R U . . .
C23 C 0.3511(2) 0.30254(12) 0.85907(15) 0.0306(5) Uani 1 1 d . . . . .
H23 H 0.278719 0.327868 0.872802 0.037 Uiso 1 1 calc R U . . .
C24 C 0.4827(2) 0.32850(12) 0.86007(14) 0.0288(5) Uani 1 1 d . . . . .
H24 H 0.501134 0.371607 0.874183 0.035 Uiso 1 1 calc R U . . .
C25 C 0.5869(2) 0.29059(11) 0.84016(13) 0.0250(4) Uani 1 1 d . . . . .
H25 H 0.676487 0.308441 0.839755 0.030 Uiso 1 1 calc R U . . .
C26 C 0.5634(2) 0.22713(10) 0.82079(12) 0.0210(4) Uani 1 1 d . . . . .
C27 C 0.6845(2) 0.18552(11) 0.80726(13) 0.0238(4) Uani 1 1 d . . . . .
H27A H 0.736313 0.169866 0.858927 0.029 Uiso 1 1 calc R U . . .
H27B H 0.645808 0.148286 0.775383 0.029 Uiso 1 1 calc R U . . .
C28 C 0.9622(2) 0.25462(16) 0.88311(15) 0.0396(6) Uani 1 1 d . . . . .
H28A H 1.045067 0.282117 0.891676 0.059 Uiso 1 1 calc R U . . .
H28B H 0.893346 0.271342 0.912320 0.059 Uiso 1 1 calc R U . . .
H28C H 0.989872 0.211788 0.901841 0.059 Uiso 1 1 calc R U . . .
C29 C 0.8986(2) 0.25251(12) 0.79717(14) 0.0281(5) Uani 1 1 d . . . . .
C30 C 0.9405(2) 0.28018(13) 0.73340(15) 0.0322(5) Uani 1 1 d . . . . .
H30 H 1.019155 0.307185 0.734663 0.039 Uiso 1 1 calc R U . . .
C31 C 0.8442(2) 0.26051(12) 0.66649(14) 0.0287(5) Uani 1 1 d . . . . .
C32 C 0.8375(3) 0.27604(15) 0.58112(16) 0.0416(6) Uani 1 1 d . . . . .
H32A H 0.810270 0.238166 0.548920 0.050 Uiso 0.36(3) 1 calc R U P . .
H32B H 0.929960 0.290536 0.573857 0.050 Uiso 0.36(3) 1 calc R U P . .
H32C H 0.768100 0.309574 0.564789 0.050 Uiso 0.36(3) 1 calc R U P . .
H32D H 0.861950 0.320684 0.576124 0.050 Uiso 0.64(3) 1 calc R U P . .
H32E H 0.742260 0.268315 0.551187 0.050 Uiso 0.64(3) 1 calc R U P . .
H32F H 0.904120 0.249277 0.560255 0.050 Uiso 0.64(3) 1 calc R U P . .
O7 O 0.4852(2) 0.09006(10) 1.49805(12) 0.0359(6) Uani 0.916(7) 1 d D . P . .
H7A H 0.494(3) 0.1233(10) 1.5365(14) 0.054 Uiso 0.916(7) 1 d D U P . .
H7B H 0.423(3) 0.0601(11) 1.5152(17) 0.054 Uiso 0.916(7) 1 d D U P . .
O8 O 0.70303(19) 0.00974(10) 1.48744(11) 0.0303(6) Uani 0.893(7) 1 d D . P . .
H8A H 0.637(3) 0.0440(10) 1.4818(16) 0.045 Uiso 0.893(7) 1 d D U P . .
H8B H 0.738(3) 0.0102(14) 1.4394(10) 0.045 Uiso 0.893(7) 1 d D U P . .
O9 O 0.8221(2) 0.01382(11) 1.36051(12) 0.0390(7) Uani 0.904(7) 1 d D . P . .
H9A H 0.784(3) 0.0319(16) 1.3099(10) 0.059 Uiso 0.904(7) 1 d D U P . .
H9B H 0.9215(6) 0.0126(18) 1.3635(19) 0.059 Uiso 0.904(7) 1 d D U P . .
O10 O 0.7095(2) 0.08318(12) 1.22856(12) 0.0385(8) Uani 0.824(7) 1 d D . P . .
H10A H 0.668(3) 0.0634(3) 1.1796(5) 0.058 Uiso 0.824(7) 1 d D U P . .
H10B H 0.7560(17) 0.1197(8) 1.2129(10) 0.058 Uiso 0.824(7) 1 d D U P . .

loop_
_atom_site_aniso_label
_atom_site_aniso_U_11
_atom_site_aniso_U_22
_atom_site_aniso_U_33
_atom_site_aniso_U_23
_atom_site_aniso_U_13
_atom_site_aniso_U_12
Cu1 0.01028(10) 0.02034(12) 0.01702(11) 0.00140(9) 0.00239(7) 0.00073(8)
O1 0.0228(7) 0.0422(10) 0.0209(7) 0.0081(6) 0.0088(6) 0.0137(7)
O2 0.0245(7) 0.0426(10) 0.0177(7) 0.0006(6) 0.0037(6) 0.0156(7)
O3 0.0344(9) 0.0612(13) 0.0275(8) 0.0097(8) 0.0161(7) 0.0135(9)
O4 0.0202(7) 0.0246(8) 0.0269(7) 0.0054(6) -0.0048(6) -0.0058(6)
O5 0.0154(7) 0.0225(8) 0.0549(11) 0.0048(7) -0.0039(7) -0.0004(6)
O6 0.0208(7) 0.0241(8) 0.0286(8) -0.0010(6) -0.0018(6) -0.0040(6)
N1 0.0138(7) 0.0245(9) 0.0186(7) 0.0057(6) 0.0050(6) 0.0016(6)
N2 0.0143(7) 0.0286(9) 0.0198(8) 0.0048(7) 0.0046(6) 0.0002(6)
N3 0.0129(7) 0.0346(10) 0.0229(8) 0.0032(7) 0.0054(6) 0.0028(7)
N4 0.0164(7) 0.0340(10) 0.0230(8) 0.0043(7) 0.0051(6) 0.0041(7)
C1 0.0149(8) 0.0208(10) 0.0206(9) -0.0003(7) 0.0044(7) -0.0002(7)
C2 0.0196(9) 0.0266(11) 0.0191(9) -0.0003(8) 0.0064(7) 0.0043(8)
C3 0.0221(10) 0.0375(12) 0.0231(10) 0.0064(9) 0.0068(8) 0.0104(9)
C4 0.0207(10) 0.0493(15) 0.0272(11) 0.0047(10) 0.0085(8) 0.0113(10)
C5 0.0269(10) 0.0381(13) 0.0234(10) 0.0024(9) 0.0105(8) 0.0052(9)
C6 0.0312(11) 0.0448(15) 0.0215(10) 0.0053(10) 0.0071(9) 0.0143(10)
C7 0.0249(10) 0.0401(14) 0.0240(10) 0.0017(9) 0.0070(8) 0.0134(9)
C8 0.0135(8) 0.0250(10) 0.0194(8) -0.0007(7) 0.0052(7) -0.0007(7)
C9 0.0133(8) 0.0237(10) 0.0184(8) -0.0008(7) 0.0027(6) -0.0013(7)
C10 0.0158(8) 0.0224(10) 0.0285(10) 0.0031(8) 0.0010(7) 0.0010(7)
C11 0.0147(8) 0.0268(11) 0.0268(10) 0.0020(8) -0.0015(7) -0.0016(7)
C12 0.0182(9) 0.0246(10) 0.0173(8) -0.0014(7) 0.0024(7) -0.0024(7)
C13 0.0197(9) 0.0212(10) 0.0176(8) -0.0002(7) 0.0024(7) 0.0012(7)
C14 0.0148(8) 0.0271(10) 0.0148(8) -0.0002(7) 0.0026(6) 0.0007(7)
C15 0.0149(9) 0.0393(13) 0.0309(11) 0.0091(10) 0.0071(8) 0.0023(8)
C16 0.0130(8) 0.0256(10) 0.0248(9) 0.0039(8) 0.0041(7) 0.0013(7)
C17 0.0163(9) 0.0304(11) 0.0261(10) 0.0054(8) 0.0004(7) 0.0012(8)
C18 0.0215(9) 0.0300(11) 0.0211(9) 0.0048(8) 0.0005(7) 0.0023(8)
C19 0.0342(12) 0.0454(15) 0.0237(10) 0.0119(10) 0.0031(9) 0.0031(11)
C20 0.0166(8) 0.0269(10) 0.0244(9) 0.0055(8) 0.0095(7) 0.0015(7)
C21 0.0152(8) 0.0277(10) 0.0200(9) 0.0049(8) 0.0069(7) 0.0031(7)
C22 0.0168(9) 0.0330(12) 0.0347(11) 0.0034(9) 0.0111(8) 0.0024(8)
C23 0.0225(10) 0.0335(13) 0.0390(12) 0.0009(10) 0.0136(9) 0.0058(9)
C24 0.0255(10) 0.0291(12) 0.0324(11) 0.0006(9) 0.0073(9) 0.0021(9)
C25 0.0162(9) 0.0314(11) 0.0271(10) 0.0026(9) 0.0036(7) -0.0010(8)
C26 0.0133(8) 0.0294(11) 0.0205(9) 0.0055(8) 0.0041(7) 0.0037(7)
C27 0.0148(8) 0.0320(11) 0.0261(10) 0.0067(8) 0.0074(7) 0.0029(8)
C28 0.0176(10) 0.0702(19) 0.0306(12) -0.0103(12) 0.0041(9) -0.0026(11)
C29 0.0122(8) 0.0420(13) 0.0310(11) -0.0040(10) 0.0065(8) -0.0007(8)
C30 0.0176(9) 0.0406(14) 0.0415(13) -0.0024(11) 0.0132(9) -0.0038(9)
C31 0.0213(10) 0.0356(12) 0.0319(11) 0.0046(9) 0.0118(8) 0.0028(9)
C32 0.0358(13) 0.0581(18) 0.0340(13) 0.0145(12) 0.0148(11) 0.0021(12)
O7 0.0381(11) 0.0322(12) 0.0382(11) -0.0080(8) 0.0097(8) 0.0039(8)
O8 0.0299(10) 0.0389(12) 0.0244(9) 0.0034(8) 0.0111(7) 0.0057(8)
O9 0.0331(11) 0.0502(14) 0.0383(12) 0.0055(9) 0.0180(9) 0.0043(9)
O10 0.0390(13) 0.0524(16) 0.0228(10) -0.0051(9) 0.0030(8) -0.0130(10)

loop_
_atom_type_symbol
_atom_type_description
_atom_type_scat_dispersion_real
_atom_type_scat_dispersion_imag
_atom_type_scat_source
C C 0.0033 0.0016 'International Tables Vol C Tables 4.2.6.8 and 6.1.1.4'
H H 0.0000 0.0000 'International Tables Vol C Tables 4.2.6.8 and 6.1.1.4'
Cu Cu 0.3201 1.2651 'International Tables Vol C Tables 4.2.6.8 and 6.1.1.4'
N N 0.0061 0.0033 'International Tables Vol C Tables 4.2.6.8 and 6.1.1.4'
O O 0.0106 0.0060 'International Tables Vol C Tables 4.2.6.8 and 6.1.1.4'

loop_
_geom_angle_atom_site_label_1
_geom_angle_atom_site_label_2
_geom_angle_atom_site_label_3
_geom_angle
_geom_angle_site_symmetry_1
_geom_angle_site_symmetry_3
_geom_angle_publ_flag
O1 Cu1 Cu1 86.75(4) . 3_657 ?
O1 Cu1 O2 165.95(6) . 3_657 ?
O1 Cu1 N1 100.75(6) . . ?
O2 Cu1 Cu1 79.53(4) 3_657 3_657 ?
O2 Cu1 N1 92.92(6) 3_657 . ?
O4 Cu1 Cu1 83.94(5) . 3_657 ?
O4 Cu1 O1 91.13(7) . . ?
O4 Cu1 O2 90.44(7) . 3_657 ?
O4 Cu1 N1 96.90(6) . . ?
O5 Cu1 Cu1 82.60(5) 3_657 3_657 ?
O5 Cu1 O1 88.47(8) 3_657 . ?
O5 Cu1 O2 86.77(8) 3_657 3_657 ?
O5 Cu1 O4 166.54(6) 3_657 . ?
O5 Cu1 N1 96.39(7) 3_657 . ?
N1 Cu1 Cu1 172.42(5) . 3_657 ?
C1 O1 Cu1 120.27(13) . . ?
C1 O2 Cu1 127.76(13) . 3_657 ?
C5 O3 H3 112(3) . . ?
C8 O4 Cu1 123.13(14) . . ?
C8 O5 Cu1 124.67(13) . 3_657 ?
C12 O6 H6 108(2) . . ?
N2 N1 Cu1 123.88(12) . . ?
C16 N1 Cu1 125.46(13) . . ?
C16 N1 N2 104.90(15) . . ?
N1 N2 C20 119.73(16) . . ?
C18 N2 N1 111.85(16) . . ?
C18 N2 C20 127.57(17) . . ?
N4 N3 C27 117.56(17) . . ?
C29 N3 N4 111.74(18) . . ?
C29 N3 C27 130.21(19) . . ?
C31 N4 N3 105.40(18) . . ?
O1 C1 O2 124.66(18) . . ?
O1 C1 C2 118.67(17) . . ?
O2 C1 C2 116.64(18) . . ?
C3 C2 C1 120.55(18) . . ?
C3 C2 C7 118.76(19) . . ?
C7 C2 C1 120.53(18) . . ?
C2 C3 H3A 119.6 . . ?
C4 C3 C2 120.9(2) . . ?
C4 C3 H3A 119.6 . . ?
C3 C4 H4 120.1 . . ?
C3 C4 C5 119.7(2) . . ?
C5 C4 H4 120.1 . . ?
O3 C5 C4 118.0(2) . . ?
O3 C5 C6 121.8(2) . . ?
C4 C5 C6 120.2(2) . . ?
C5 C6 H6A 120.3 . . ?
C7 C6 C5 119.5(2) . . ?
C7 C6 H6A 120.3 . . ?
C2 C7 H7 119.6 . . ?
C6 C7 C2 120.9(2) . . ?
C6 C7 H7 119.6 . . ?
O4 C8 O5 125.36(19) . . ?
O4 C8 C9 117.96(18) . . ?
O5 C8 C9 116.68(17) . . ?
C10 C9 C8 119.40(18) . . ?
C14 C9 C8 121.55(17) . . ?
C14 C9 C10 119.04(18) . . ?
C9 C10 H10 119.5 . . ?
C11 C10 C9 121.0(2) . . ?
C11 C10 H10 119.5 . . ?
C10 C11 H11 120.2 . . ?
C10 C11 C12 119.63(18) . . ?
C12 C11 H11 120.2 . . ?
O6 C12 C11 122.07(18) . . ?
O6 C12 C13 117.97(19) . . ?
C11 C12 C13 119.96(19) . . ?
C12 C13 H13 120.2 . . ?
C14 C13 C12 119.67(19) . . ?
C14 C13 H13 120.2 . . ?
C9 C14 H14 119.6 . . ?
C13 C14 C9 120.72(18) . . ?
C13 C14 H14 119.6 . . ?
H15A C15 H15B 109.5 . . ?
H15A C15 H15C 109.5 . . ?
H15B C15 H15C 109.5 . . ?
C16 C15 H15A 109.5 . . ?
C16 C15 H15B 109.5 . . ?
C16 C15 H15C 109.5 . . ?
N1 C16 C15 121.38(18) . . ?
N1 C16 C17 110.36(18) . . ?
C17 C16 C15 128.26(18) . . ?
C16 C17 H17 126.8 . . ?
C18 C17 C16 106.43(18) . . ?
C18 C17 H17 126.8 . . ?
N2 C18 C17 106.46(18) . . ?
N2 C18 C19 122.5(2) . . ?
C17 C18 C19 131.0(2) . . ?
C18 C19 H19A 109.5 . . ?
C18 C19 H19B 109.5 . . ?
C18 C19 H19C 109.5 . . ?
H19A C19 H19B 109.5 . . ?
H19A C19 H19C 109.5 . . ?
H19B C19 H19C 109.5 . . ?
N2 C20 H20A 108.8 . . ?
N2 C20 H20B 108.8 . . ?
N2 C20 C21 113.79(17) . . ?
H20A C20 H20B 107.7 . . ?
C21 C20 H20A 108.8 . . ?
C21 C20 H20B 108.8 . . ?
C22 C21 C20 120.95(18) . . ?
C22 C21 C26 118.7(2) . . ?
C26 C21 C20 120.32(18) . . ?
C21 C22 H22 119.3 . . ?
C23 C22 C21 121.4(2) . . ?
C23 C22 H22 119.3 . . ?
C22 C23 H23 120.0 . . ?
C22 C23 C24 120.0(2) . . ?
C24 C23 H23 120.0 . . ?
C23 C24 H24 120.5 . . ?
C25 C24 C23 119.0(2) . . ?
C25 C24 H24 120.5 . . ?
C24 C25 H25 119.2 . . ?
C24 C25 C26 121.6(2) . . ?
C26 C25 H25 119.2 . . ?
C21 C26 C27 120.76(19) . . ?
C25 C26 C21 119.23(19) . . ?
C25 C26 C27 119.90(18) . . ?
N3 C27 C26 113.35(18) . . ?
N3 C27 H27A 108.9 . . ?
N3 C27 H27B 108.9 . . ?
C26 C27 H27A 108.9 . . ?
C26 C27 H27B 108.9 . . ?
H27A C27 H27B 107.7 . . ?
H28A C28 H28B 109.5 . . ?
H28A C28 H28C 109.5 . . ?
H28B C28 H28C 109.5 . . ?
C29 C28 H28A 109.5 . . ?
C29 C28 H28B 109.5 . . ?
C29 C28 H28C 109.5 . . ?
N3 C29 C28 123.0(2) . . ?
N3 C29 C30 106.2(2) . . ?
C30 C29 C28 130.8(2) . . ?
C29 C30 H30 126.9 . . ?
C29 C30 C31 106.2(2) . . ?
C31 C30 H30 126.9 . . ?
N4 C31 C30 110.5(2) . . ?
N4 C31 C32 119.8(2) . . ?
C30 C31 C32 129.7(2) . . ?
C31 C32 H32A 109.5 . . ?
C31 C32 H32B 109.5 . . ?
C31 C32 H32C 109.5 . . ?
C31 C32 H32D 109.5 . . ?
C31 C32 H32E 109.5 . . ?
C31 C32 H32F 109.5 . . ?
H32A C32 H32B 109.5 . . ?
H32A C32 H32C 109.5 . . ?
H32A C32 H32D 141.1 . . ?
H32A C32 H32E 56.3 . . ?
H32A C32 H32F 56.3 . . ?
H32B C32 H32C 109.5 . . ?
H32B C32 H32D 56.3 . . ?
H32B C32 H32E 141.1 . . ?
H32B C32 H32F 56.3 . . ?
H32C C32 H32D 56.3 . . ?
H32C C32 H32E 56.3 . . ?
H32C C32 H32F 141.1 . . ?
H32D C32 H32E 109.5 . . ?
H32D C32 H32F 109.5 . . ?
H32E C32 H32F 109.5 . . ?
H7A O7 H7B 104.2(5) . . ?
H8A O8 H8B 104.6(5) . . ?
H9A O9 H9B 104.9(5) . . ?
H10A O10 H10B 104.1(5) . . ?

loop_
_geom_bond_atom_site_label_1
_geom_bond_atom_site_label_2
_geom_bond_distance
_geom_bond_site_symmetry_2
_geom_bond_publ_flag
Cu1 Cu1 2.6955(5) 3_657 ?
Cu1 O1 1.9649(15) . ?
Cu1 O2 1.9757(15) 3_657 ?
Cu1 O4 1.9576(15) . ?
Cu1 O5 1.9570(16) 3_657 ?
Cu1 N1 2.1917(16) . ?
O1 C1 1.251(2) . ?
O2 C1 1.265(2) . ?
O3 H3 0.856(10) . ?
O3 C5 1.362(3) . ?
O4 C8 1.256(2) . ?
O5 C8 1.262(3) . ?
O6 H6 0.847(10) . ?
O6 C12 1.360(3) . ?
N1 N2 1.371(2) . ?
N1 C16 1.345(2) . ?
N2 C18 1.350(3) . ?
N2 C20 1.457(2) . ?
N3 N4 1.363(2) . ?
N3 C27 1.455(3) . ?
N3 C29 1.355(3) . ?
N4 C31 1.334(3) . ?
C1 C2 1.483(3) . ?
C2 C3 1.390(3) . ?
C2 C7 1.395(3) . ?
C3 H3A 0.9500 . ?
C3 C4 1.384(3) . ?
C4 H4 0.9500 . ?
C4 C5 1.389(3) . ?
C5 C6 1.392(3) . ?
C6 H6A 0.9500 . ?
C6 C7 1.385(3) . ?
C7 H7 0.9500 . ?
C8 C9 1.487(3) . ?
C9 C10 1.396(3) . ?
C9 C14 1.390(3) . ?
C10 H10 0.9500 . ?
C10 C11 1.378(3) . ?
C11 H11 0.9500 . ?
C11 C12 1.392(3) . ?
C12 C13 1.401(3) . ?
C13 H13 0.9500 . ?
C13 C14 1.381(3) . ?
C14 H14 0.9500 . ?
C15 H15A 0.9800 . ?
C15 H15B 0.9800 . ?
C15 H15C 0.9800 . ?
C15 C16 1.487(3) . ?
C16 C17 1.396(3) . ?
C17 H17 0.9500 . ?
C17 C18 1.375(3) . ?
C18 C19 1.489(3) . ?
C19 H19A 0.9800 . ?
C19 H19B 0.9800 . ?
C19 H19C 0.9800 . ?
C20 H20A 0.9900 . ?
C20 H20B 0.9900 . ?
C20 C21 1.514(3) . ?
C21 C22 1.392(3) . ?
C21 C26 1.404(3) . ?
C22 H22 0.9500 . ?
C22 C23 1.382(4) . ?
C23 H23 0.9500 . ?
C23 C24 1.389(3) . ?
C24 H24 0.9500 . ?
C24 C25 1.386(3) . ?
C25 H25 0.9500 . ?
C25 C26 1.389(3) . ?
C26 C27 1.523(3) . ?
C27 H27A 0.9900 . ?
C27 H27B 0.9900 . ?
C28 H28A 0.9800 . ?
C28 H28B 0.9800 . ?
C28 H28C 0.9800 . ?
C28 C29 1.490(3) . ?
C29 C30 1.378(3) . ?
C30 H30 0.9500 . ?
C30 C31 1.398(3) . ?
C31 C32 1.499(3) . ?
C32 H32A 0.9800 . ?
C32 H32B 0.9800 . ?
C32 H32C 0.9800 . ?
C32 H32D 0.9800 . ?
C32 H32E 0.9800 . ?
C32 H32F 0.9800 . ?
O7 H7A 0.958(2) . ?
O7 H7B 0.958(2) . ?
O8 H8A 0.958(2) . ?
O8 H8B 0.958(2) . ?
O9 H9A 0.958(2) . ?
O9 H9B 0.958(2) . ?
O10 H10A 0.959(2) . ?
O10 H10B 0.959(2) . ?

loop_
_geom_hbond_atom_site_label_D
_geom_hbond_atom_site_label_H
_geom_hbond_atom_site_label_A
_geom_hbond_distance_DH
_geom_hbond_distance_HA
_geom_hbond_distance_DA
_geom_hbond_angle_DHA
_geom_hbond_site_symmetry_A
_geom_hbond_publ_flag
O3 H3 O8 0.856(10) 1.799(11) 2.654(3) 177(4) 3_658 yes
O6 H6 N4 0.847(10) 1.816(10) 2.663(2) 178(3) 4_666 yes
O7 H7A O6 0.958(2) 1.870(5) 2.825(3) 174(3) 4_566 yes
O7 H7B O8 0.958(2) 1.915(10) 2.834(3) 160(2) 3_658 yes
O8 H8A O7 0.958(2) 1.836(11) 2.747(3) 158(2) . yes
O8 H8B O9 0.958(2) 1.723(5) 2.676(3) 173(3) . yes
O9 H9A O10 0.958(2) 1.807(10) 2.746(3) 166(3) . yes
O9 H9B O3 0.958(2) 1.943(6) 2.895(3) 172(4) 1_655 yes
O10 H10A O2 0.959(2) 2.154(15) 2.978(3) 143(2) . yes

loop_
_geom_torsion_atom_site_label_1
_geom_torsion_atom_site_label_2
_geom_torsion_atom_site_label_3
_geom_torsion_atom_site_label_4
_geom_torsion
_geom_torsion_site_symmetry_1
_geom_torsion_site_symmetry_2
_geom_torsion_site_symmetry_3
_geom_torsion_site_symmetry_4
_geom_torsion_publ_flag
Cu1 O1 C1 O2 8.5(3) . . . . ?
Cu1 O1 C1 C2 -169.58(14) . . . . ?
Cu1 O2 C1 O1 -13.8(3) 3_657 . . . ?
Cu1 O2 C1 C2 164.34(15) 3_657 . . . ?
Cu1 O4 C8 O5 6.8(3) . . . . ?
Cu1 O4 C8 C9 -172.67(13) . . . . ?
Cu1 O5 C8 O4 -6.4(3) 3_657 . . . ?
Cu1 O5 C8 C9 173.10(14) 3_657 . . . ?
Cu1 N1 N2 C18 155.03(15) . . . . ?
Cu1 N1 N2 C20 -34.7(2) . . . . ?
Cu1 N1 C16 C15 26.6(3) . . . . ?
Cu1 N1 C16 C17 -153.99(15) . . . . ?
O1 C1 C2 C3 6.1(3) . . . . ?
O1 C1 C2 C7 -178.4(2) . . . . ?
O2 C1 C2 C3 -172.2(2) . . . . ?
O2 C1 C2 C7 3.3(3) . . . . ?
O3 C5 C6 C7 177.6(2) . . . . ?
O4 C8 C9 C10 -178.85(19) . . . . ?
O4 C8 C9 C14 2.4(3) . . . . ?
O5 C8 C9 C10 1.6(3) . . . . ?
O5 C8 C9 C14 -177.07(19) . . . . ?
O6 C12 C13 C14 179.64(18) . . . . ?
N1 N2 C18 C17 -0.9(3) . . . . ?
N1 N2 C18 C19 178.4(2) . . . . ?
N1 N2 C20 C21 -85.2(2) . . . . ?
N1 C16 C17 C18 -0.4(3) . . . . ?
N2 N1 C16 C15 -179.6(2) . . . . ?
N2 N1 C16 C17 -0.2(2) . . . . ?
N2 C20 C21 C22 -6.2(3) . . . . ?
N2 C20 C21 C26 174.32(17) . . . . ?
N3 N4 C31 C30 -0.1(3) . . . . ?
N3 N4 C31 C32 -179.9(2) . . . . ?
N3 C29 C30 C31 0.1(3) . . . . ?
N4 N3 C27 C26 -82.2(2) . . . . ?
N4 N3 C29 C28 -178.3(2) . . . . ?
N4 N3 C29 C30 -0.1(3) . . . . ?
C1 C2 C3 C4 172.6(2) . . . . ?
C1 C2 C7 C6 -173.1(2) . . . . ?
C2 C3 C4 C5 1.0(4) . . . . ?
C3 C2 C7 C6 2.5(4) . . . . ?
C3 C4 C5 O3 -178.1(2) . . . . ?
C3 C4 C5 C6 1.5(4) . . . . ?
C4 C5 C6 C7 -1.9(4) . . . . ?
C5 C6 C7 C2 -0.1(4) . . . . ?
C7 C2 C3 C4 -3.0(4) . . . . ?
C8 C9 C10 C11 -178.43(19) . . . . ?
C8 C9 C14 C13 179.07(18) . . . . ?
C9 C10 C11 C12 -0.7(3) . . . . ?
C10 C9 C14 C13 0.4(3) . . . . ?
C10 C11 C12 O6 -178.97(19) . . . . ?
C10 C11 C12 C13 0.4(3) . . . . ?
C11 C12 C13 C14 0.3(3) . . . . ?
C12 C13 C14 C9 -0.6(3) . . . . ?
C14 C9 C10 C11 0.3(3) . . . . ?
C15 C16 C17 C18 179.0(2) . . . . ?
C16 N1 N2 C18 0.7(2) . . . . ?
C16 N1 N2 C20 170.89(18) . . . . ?
C16 C17 C18 N2 0.8(3) . . . . ?
C16 C17 C18 C19 -178.5(3) . . . . ?
C18 N2 C20 C21 83.3(3) . . . . ?
C20 N2 C18 C17 -170.2(2) . . . . ?
C20 N2 C18 C19 9.2(4) . . . . ?
C20 C21 C22 C23 -179.2(2) . . . . ?
C20 C21 C26 C25 177.71(19) . . . . ?
C20 C21 C26 C27 -6.1(3) . . . . ?
C21 C22 C23 C24 0.8(4) . . . . ?
C21 C26 C27 N3 146.42(19) . . . . ?
C22 C21 C26 C25 -1.8(3) . . . . ?
C22 C21 C26 C27 174.43(19) . . . . ?
C22 C23 C24 C25 -0.3(4) . . . . ?
C23 C24 C25 C26 -1.3(3) . . . . ?
C24 C25 C26 C21 2.3(3) . . . . ?
C24 C25 C26 C27 -173.9(2) . . . . ?
C25 C26 C27 N3 -37.4(3) . . . . ?
C26 C21 C22 C23 0.3(3) . . . . ?
C27 N3 N4 C31 172.93(19) . . . . ?
C27 N3 C29 C28 10.1(4) . . . . ?
C27 N3 C29 C30 -171.8(2) . . . . ?
C28 C29 C30 C31 178.1(3) . . . . ?
C29 N3 N4 C31 0.1(2) . . . . ?
C29 N3 C27 C26 89.1(3) . . . . ?
C29 C30 C31 N4 0.0(3) . . . . ?
C29 C30 C31 C32 179.8(3) . . . . ?
